data_1506665
loop_
_publ_author_name
'Peters, Ren\'e'
'Fischer, Daniel F.'

_publ_section_title
;
 Preparation and diastereoselective ortho-metalation of chiral ferrocenyl
 imidazolines: remarkable influence of LDA as metalation additive.
;
_journal_issue 19
_journal_name_full 'Organic letters'
_journal_page_first 4137
_journal_page_last 4140
_journal_paper_doi 10.1021/ol051437k
_journal_volume 7
_journal_year 2005
_chemical_absolute_configuration ad
_chemical_compound_source 'Peters group'
_chemical_formula_moiety 'C34 H32 Fe N2 O '
_chemical_formula_sum 'C34 H32 Fe N2 O'
_chemical_formula_weight 540.490
_chemical_name_systematic
;
 ?
;
_space_group_IT_number 19
_symmetry_cell_setting orthorhombic
_symmetry_space_group_name_Hall 'P 2ac 2ab'
_symmetry_space_group_name_H-M 'P 21 21 21'
_atom_sites_solution_primary direct
_atom_sites_solution_secondary difmap
_audit_creation_method maXus
_cell_angle_alpha 90.00
_cell_angle_beta 90.00
_cell_angle_gamma 90.00
_cell_formula_units_Z 4
_cell_length_a 9.8803(2)
_cell_length_b 13.2759(2)
_cell_length_c 20.8422(4)
_cell_measurement_reflns_used 4346
_cell_measurement_temperature 173.2
_cell_measurement_theta_max 30.034
_cell_measurement_theta_min 0.998
_cell_volume 2733.87(9)
_computing_cell_refinement 'HKL Scalepack (Otwinowski & Minor 1997)'
_computing_data_collection KappaCCD
_computing_data_reduction 'Denzo and Scalepak (Otwinowski & Minor, 1997)'
_computing_structure_refinement 'SHELXL-97 (Sheldrick, 1997)'
_computing_structure_solution 'SIR97(Cascarano al.,Acta Cryst.,1996,A52,C-79)'
_diffrn_measured_fraction_theta_full 0.997
_diffrn_measured_fraction_theta_max 0.997
_diffrn_measurement_device KappaCCD
_diffrn_measurement_method CCD
_diffrn_orient_matrix_type X=UH
_diffrn_orient_matrix_UB_11 -0.06943
_diffrn_orient_matrix_UB_12 0.07364
_diffrn_orient_matrix_UB_13 0.00030
_diffrn_orient_matrix_UB_21 -0.00214
_diffrn_orient_matrix_UB_22 -0.00232
_diffrn_orient_matrix_UB_23 0.07526
_diffrn_orient_matrix_UB_31 0.03488
_diffrn_orient_matrix_UB_32 0.03288
_diffrn_orient_matrix_UB_33 0.00201
_diffrn_radiation_source 'fine-focus sealed tube'
_diffrn_radiation_type ' MoK\a'
_diffrn_radiation_wavelength_id all
_diffrn_reflns_av_R_equivalents 0.036
_diffrn_reflns_limit_h_max 13
_diffrn_reflns_limit_h_min -13
_diffrn_reflns_limit_k_max 18
_diffrn_reflns_limit_k_min -18
_diffrn_reflns_limit_l_max 29
_diffrn_reflns_limit_l_min -29
_diffrn_reflns_number 7877
_diffrn_reflns_theta_full 30.04
_diffrn_reflns_theta_max 30.04
_diffrn_reflns_theta_min 1.53
_exptl_absorpt_coefficient_mu 0.581
_exptl_absorpt_correction_type none
_exptl_crystal_colour brown
_exptl_crystal_density_diffrn 1.313
_exptl_crystal_density_method 'not measured'
_exptl_crystal_description Cube
_exptl_crystal_size_max .4
_exptl_crystal_size_mid .4
_exptl_crystal_size_min .38
_refine_diff_density_max 0.616
_refine_diff_density_min -0.594
_refine_diff_density_rms 0.176
_refine_ls_abs_structure_details 'Flack H D (1983), Acta Cryst. A39, 876-881'
_refine_ls_abs_structure_Flack 0.033(14)
_refine_ls_extinction_coef 0.031(2)
_refine_ls_extinction_expression Fc^*^=kFc[1+0.001xFc^2^\l^3^/sin(2\q)]^-1/4^
_refine_ls_extinction_method SHELXL
_refine_ls_goodness_of_fit_ref 1.005
_refine_ls_hydrogen_treatment noref
_refine_ls_matrix_type full
_refine_ls_number_parameters 344
_refine_ls_number_reflns 7851
_refine_ls_number_restraints 0
_refine_ls_restrained_S_all 1.005
_refine_ls_R_factor_all 0.0535
_refine_ls_R_factor_gt 0.0445
_refine_ls_shift/su_max 0.001
_refine_ls_shift/su_mean 0.000
_refine_ls_structure_factor_coef Fsqd
_refine_ls_weighting_details 'calc w=1/[\s^2^(Fo^2^)+ (0.1000P)^2^+0.0000P] where P=(Fo^2^+2Fc^2^)/3'
_refine_ls_weighting_scheme calc
_refine_ls_wR_factor_gt 0.1221
_refine_ls_wR_factor_ref 0.1324
_reflns_number_gt 7049
_reflns_number_total 7851
_reflns_threshold_expression >2sigma(I)
_cod_data_source_file ol051437ksi20050621_020219.cif
_cod_data_source_block 'global_2'
_cod_depositor_comments
;
The following automatic conversions were performed:

'_symmetry_cell_setting' value 'Orthorhombic' changed to
'orthorhombic' according to
/home/saulius/struct/CIF-dictionaries/cif_core.dic dictionary named
'cif_core.dic' version 2.4.1 from 2010-06-29.

Automatic conversion script
Id: cif_fix_values 1715 2011-07-08 13:25:40Z adriana 
;
_cod_original_sg_symbol_H-M 'P 21 21 21    '
_cod_original_formula_sum 'C34 H32 Fe N2 O '
_cod_database_code 1506665

loop_
_symmetry_equiv_pos_as_xyz
+X,+Y,+Z
'-X+ 1/2,-Y,+Z+ 1/2'
'+X+ 1/2,-Y+ 1/2,-Z'
'-X,+Y+ 1/2,-Z+ 1/2'

loop_
_atom_site_label
_atom_site_type_symbol
_atom_site_fract_x
_atom_site_fract_y
_atom_site_fract_z
_atom_site_U_iso_or_equiv
_atom_site_adp_type
_atom_site_occupancy
_atom_site_symmetry_multiplicity
_atom_site_calc_flag
_atom_site_refinement_flags
Fe1 Fe 0.10242(3) -0.00501(2) 0.154887(14) 0.02702(10) Uani 1 1 d .
O4 O 0.32644(14) 0.17393(10) 0.21853(7) 0.0277(3) Uani 1 1 d .
N2 N 0.2042(2) -0.08413(13) 0.34726(10) 0.0352(4) Uani 1 1 d .
N3 N 0.18256(18) 0.07680(13) 0.31212(9) 0.0293(3) Uani 1 1 d .
C1 C 0.21953(19) -0.05044(14) 0.23009(11) 0.0266(4) Uani 1 1 d .
C2 C 0.30071(17) -0.00030(16) 0.18214(9) 0.0245(3) Uani 1 1 d .
C3 C 0.2859(2) -0.05646(15) 0.12413(11) 0.0285(4) Uani 1 1 d .
C4 C 0.1966(2) -0.13897(16) 0.13488(12) 0.0339(5) Uani 1 1 d .
C5 C 0.1554(2) -0.13526(15) 0.20021(12) 0.0325(4) Uani 1 1 d .
C6 C 0.0269(2) 0.13849(19) 0.15184(13) 0.0392(5) Uani 1 1 d .
C7 C 0.0289(2) 0.09588(18) 0.08932(12) 0.0370(5) Uani 1 1 d .
C8 C -0.0523(2) 0.0079(2) 0.09018(14) 0.0462(6) Uani 1 1 d .
C9 C -0.1046(2) -0.0035(2) 0.15349(16) 0.0521(7) Uani 1 1 d .
C10 C -0.0552(2) 0.0764(2) 0.19123(14) 0.0462(6) Uani 1 1 d .
C11 C 0.2024(2) -0.01720(15) 0.29699(10) 0.0287(4) Uani 1 1 d .
C12 C 0.2662(3) -0.18410(16) 0.34488(14) 0.0432(5) Uani 1 1 d .
C13 C 0.2210(3) -0.02165(17) 0.40598(11) 0.0397(5) Uani 1 1 d .
C14 C 0.1564(2) 0.07715(17) 0.38184(11) 0.0327(4) Uani 1 1 d .
C15 C 0.3689(3) -0.01176(19) 0.42483(13) 0.0474(6) Uani 1 1 d .
C16 C 0.2012(2) 0.17231(16) 0.41481(11) 0.0327(4) Uani 1 1 d .
C17 C 0.1364(3) 0.20129(19) 0.47163(12) 0.0397(5) Uani 1 1 d .
C18 C 0.1777(3) 0.2865(2) 0.50506(13) 0.0476(6) Uani 1 1 d .
C19 C 0.2845(3) 0.34279(19) 0.48231(13) 0.0459(6) Uani 1 1 d .
C20 C 0.3490(3) 0.31604(19) 0.42587(14) 0.0431(6) Uani 1 1 d .
C21 C 0.3085(2) 0.23111(18) 0.39189(12) 0.0367(5) Uani 1 1 d .
C22 C 0.39661(19) 0.08875(13) 0.19333(10) 0.0242(3) Uani 1 1 d .
C23 C 0.45452(19) 0.12287(14) 0.12865(10) 0.0248(4) Uani 1 1 d .
C24 C 0.5761(2) 0.08434(16) 0.10508(11) 0.0310(4) Uani 1 1 d .
C25 C 0.6221(2) 0.11179(16) 0.04440(12) 0.0356(5) Uani 1 1 d .
C26 C 0.5491(2) 0.17648(17) 0.00654(11) 0.0359(5) Uani 1 1 d .
C27 C 0.4282(2) 0.21663(17) 0.03027(12) 0.0362(5) Uani 1 1 d .
C28 C 0.3825(2) 0.18989(15) 0.09065(11) 0.0311(4) Uani 1 1 d .
C29 C 0.50911(19) 0.05658(15) 0.24014(10) 0.0260(4) Uani 1 1 d .
C30 C 0.5457(2) -0.04439(16) 0.24822(11) 0.0309(4) Uani 1 1 d .
C31 C 0.6484(2) -0.07152(17) 0.29082(12) 0.0364(5) Uani 1 1 d .
C32 C 0.7151(2) 0.0020(2) 0.32539(12) 0.0395(5) Uani 1 1 d .
C33 C 0.6805(2) 0.10238(18) 0.31721(12) 0.0376(5) Uani 1 1 d .
C34 C 0.5787(2) 0.12922(15) 0.27475(10) 0.0289(4) Uani 1 1 d .
H04 H 0.2813 0.1566 0.2496 0.042 Uiso 1 1 calc R
H3 H 0.3280 -0.0415 0.0854 0.034 Uiso 1 1 calc R
H4 H 0.1700 -0.1866 0.1047 0.041 Uiso 1 1 calc R
H5 H 0.0968 -0.1802 0.2202 0.039 Uiso 1 1 calc R
H6 H 0.0716 0.1968 0.1647 0.047 Uiso 1 1 calc R
H7 H 0.0752 0.1213 0.0540 0.044 Uiso 1 1 calc R
H8 H -0.0685 -0.0348 0.0556 0.055 Uiso 1 1 calc R
H9 H -0.1615 -0.0548 0.1675 0.063 Uiso 1 1 calc R
H10 H -0.0733 0.0867 0.2345 0.055 Uiso 1 1 calc R
H12A H 0.2555 -0.2170 0.3856 0.052 Uiso 1 1 d R
H12B H 0.3609 -0.1779 0.3352 0.052 Uiso 1 1 d R
H12C H 0.2227 -0.2232 0.3121 0.052 Uiso 1 1 d R
H13 H 0.1728 -0.0454 0.4430 0.048 Uiso 1 1 d R
H14 H 0.0606 0.0747 0.3894 0.039 Uiso 1 1 d R
H15A H 0.3755 0.0287 0.4629 0.057 Uiso 1 1 d R
H15B H 0.4176 0.0202 0.3906 0.057 Uiso 1 1 d R
H15C H 0.4069 -0.0771 0.4329 0.057 Uiso 1 1 d R
H17 H 0.0619 0.1627 0.4881 0.048 Uiso 1 1 d R
H18 H 0.1320 0.3052 0.5439 0.057 Uiso 1 1 d R
H19 H 0.3139 0.4011 0.5057 0.055 Uiso 1 1 d R
H20 H 0.4233 0.3557 0.4102 0.052 Uiso 1 1 d R
H21 H 0.3531 0.2132 0.3526 0.044 Uiso 1 1 d R
H24 H 0.6284 0.0386 0.1308 0.037 Uiso 1 1 d R
H25 H 0.7061 0.0854 0.0285 0.043 Uiso 1 1 d R
H26 H 0.5808 0.1935 -0.0356 0.043 Uiso 1 1 d R
H27 H 0.3773 0.2632 0.0046 0.043 Uiso 1 1 d R
H28 H 0.2990 0.2178 0.1061 0.037 Uiso 1 1 d R
H30 H 0.4987 -0.0958 0.2247 0.037 Uiso 1 1 d R
H31 H 0.6737 -0.1409 0.2958 0.044 Uiso 1 1 d R
H32 H 0.7852 -0.0157 0.3552 0.047 Uiso 1 1 d R
H33 H 0.7271 0.1539 0.3408 0.045 Uiso 1 1 d R
H34 H 0.5558 0.1991 0.2699 0.035 Uiso 1 1 d R

loop_
_atom_site_aniso_label
_atom_site_aniso_U_11
_atom_site_aniso_U_22
_atom_site_aniso_U_33
_atom_site_aniso_U_23
_atom_site_aniso_U_13
_atom_site_aniso_U_12
Fe1 0.02170(14) 0.02769(15) 0.03167(16) -0.00013(12) -0.00129(10) -0.00032(11)
O4 0.0309(7) 0.0196(6) 0.0326(8) -0.0006(5) 0.0064(6) 0.0037(5)
N2 0.0462(10) 0.0284(8) 0.0309(9) 0.0050(8) 0.0052(9) -0.0037(8)
N3 0.0294(8) 0.0275(8) 0.0309(9) 0.0002(7) 0.0024(7) 0.0017(7)
C1 0.0263(8) 0.0210(8) 0.0325(10) 0.0022(7) -0.0010(8) -0.0006(7)
C2 0.0212(7) 0.0236(8) 0.0287(8) 0.0013(8) 0.0008(6) 0.0041(8)
C3 0.0251(8) 0.0266(9) 0.0337(11) -0.0038(8) 0.0011(8) 0.0019(7)
C4 0.0351(10) 0.0247(9) 0.0420(12) -0.0039(8) -0.0017(9) 0.0001(8)
C5 0.0331(10) 0.0244(9) 0.0400(12) 0.0005(8) -0.0001(9) -0.0051(8)
C6 0.0336(10) 0.0364(11) 0.0478(14) -0.0027(11) -0.0033(10) 0.0112(9)
C7 0.0323(10) 0.0403(12) 0.0383(12) 0.0031(10) -0.0058(9) 0.0081(9)
C8 0.0348(10) 0.0499(14) 0.0539(15) 0.0002(13) -0.0204(11) 0.0002(11)
C9 0.0206(9) 0.0573(16) 0.078(2) 0.0164(17) -0.0041(10) -0.0012(11)
C10 0.0324(10) 0.0599(16) 0.0464(14) 0.0069(12) 0.0058(11) 0.0191(11)
C11 0.0251(8) 0.0301(10) 0.0311(9) 0.0036(7) 0.0026(7) -0.0030(8)
C12 0.0593(15) 0.0289(10) 0.0413(12) 0.0097(10) -0.0016(12) -0.0002(10)
C13 0.0548(13) 0.0353(12) 0.0290(11) 0.0065(8) 0.0119(10) -0.0036(10)
C14 0.0295(9) 0.0362(11) 0.0323(11) -0.0001(8) 0.0065(8) -0.0010(8)
C15 0.0658(15) 0.0400(12) 0.0364(12) 0.0035(10) -0.0132(11) 0.0113(12)
C16 0.0341(10) 0.0335(10) 0.0305(11) 0.0020(8) 0.0017(9) 0.0050(9)
C17 0.0386(11) 0.0443(12) 0.0361(12) -0.0011(10) 0.0057(10) 0.0074(10)
C18 0.0592(15) 0.0480(13) 0.0355(12) -0.0106(11) -0.0059(12) 0.0228(13)
C19 0.0576(15) 0.0361(11) 0.0440(14) -0.0066(10) -0.0186(12) 0.0104(12)
C20 0.0433(12) 0.0381(12) 0.0479(14) 0.0039(10) -0.0103(11) -0.0037(10)
C21 0.0364(11) 0.0379(11) 0.0359(11) 0.0004(9) -0.0003(10) 0.0002(9)
C22 0.0239(7) 0.0204(7) 0.0284(9) 0.0014(7) 0.0021(7) 0.0014(7)
C23 0.0232(8) 0.0240(8) 0.0273(9) 0.0005(7) 0.0000(7) -0.0006(7)
C24 0.0278(9) 0.0316(10) 0.0337(11) 0.0045(8) 0.0022(8) 0.0024(8)
C25 0.0300(10) 0.0347(10) 0.0422(13) 0.0011(9) 0.0076(9) 0.0003(8)
C26 0.0406(12) 0.0355(11) 0.0317(11) 0.0030(9) 0.0058(9) -0.0060(9)
C27 0.0388(11) 0.0351(10) 0.0346(11) 0.0087(9) -0.0009(9) 0.0012(9)
C28 0.0290(9) 0.0291(9) 0.0353(11) 0.0043(8) 0.0014(8) 0.0016(8)
C29 0.0250(8) 0.0254(9) 0.0277(10) 0.0024(7) 0.0008(8) -0.0023(7)
C30 0.0304(10) 0.0249(9) 0.0373(12) 0.0013(8) -0.0023(9) -0.0008(8)
C31 0.0339(10) 0.0331(10) 0.0422(13) 0.0069(9) -0.0052(9) 0.0039(9)
C32 0.0324(10) 0.0462(12) 0.0400(11) 0.0086(10) -0.0091(9) -0.0022(11)
C33 0.0347(10) 0.0413(11) 0.0366(12) -0.0019(9) -0.0024(9) -0.0097(9)
C34 0.0293(9) 0.0270(9) 0.0304(10) 0.0016(8) 0.0014(8) -0.0045(7)

loop_
_atom_type_symbol
_atom_type_description
_atom_type_scat_dispersion_real
_atom_type_scat_dispersion_imag
_atom_type_scat_source
C C 0.0033 0.0016 'International Tables Vol C Tables 4.2.6.8 and 6.1.1.4'
H H 0.0000 0.0000 'International Tables Vol C Tables 4.2.6.8 and 6.1.1.4'
N N 0.0061 0.0033 'International Tables Vol C Tables 4.2.6.8 and 6.1.1.4'
O O 0.0106 0.0060 'International Tables Vol C Tables 4.2.6.8 and 6.1.1.4'
Fe Fe 0.3463 0.8444 'International Tables Vol C Tables 4.2.6.8 and 6.1.1.4'

loop_
_diffrn_radiation_wavelength
0.71073

loop_
_geom_angle_atom_site_label_1
_geom_angle_atom_site_label_2
_geom_angle_atom_site_label_3
_geom_angle
C5 Fe1 C2 69.55(8)
C5 Fe1 C10 118.23(10)
C2 Fe1 C10 127.79(10)
C5 Fe1 C1 41.19(8)
C2 Fe1 C1 41.45(7)
C10 Fe1 C1 107.71(10)
C5 Fe1 C3 68.51(9)
C2 Fe1 C3 40.96(8)
C10 Fe1 C3 166.29(10)
C1 Fe1 C3 68.80(8)
C5 Fe1 C9 105.76(10)
C2 Fe1 C9 164.47(11)
C10 Fe1 C9 40.30(12)
C1 Fe1 C9 125.53(10)
C3 Fe1 C9 152.51(11)
C5 Fe1 C8 124.63(10)
C2 Fe1 C8 153.92(10)
C10 Fe1 C8 68.31(12)
C1 Fe1 C8 162.83(10)
C3 Fe1 C8 118.99(10)
C9 Fe1 C8 40.78(12)
C5 Fe1 C7 162.85(10)
C2 Fe1 C7 120.44(9)
C10 Fe1 C7 68.30(11)
C1 Fe1 C7 155.24(9)
C3 Fe1 C7 108.95(9)
C9 Fe1 C7 68.23(10)
C8 Fe1 C7 40.51(10)
C5 Fe1 C6 153.81(10)
C2 Fe1 C6 109.26(9)
C10 Fe1 C6 40.60(11)
C1 Fe1 C6 120.38(9)
C3 Fe1 C6 128.72(10)
C9 Fe1 C6 68.04(11)
C8 Fe1 C6 68.25(11)
C7 Fe1 C6 40.61(10)
C5 Fe1 C4 40.71(10)
C2 Fe1 C4 69.37(9)
C10 Fe1 C4 151.77(11)
C1 Fe1 C4 69.04(9)
C3 Fe1 C4 40.76(8)
C9 Fe1 C4 117.35(10)
C8 Fe1 C4 106.11(10)
C7 Fe1 C4 126.37(10)
C6 Fe1 C4 165.13(10)
C11 N2 C12 124.5(2)
C11 N2 C13 105.55(17)
C12 N2 C13 119.1(2)
C11 N3 C14 105.53(18)
C5 C1 C2 107.87(19)
C5 C1 C11 126.55(18)
C2 C1 C11 125.54(18)
C5 C1 Fe1 69.38(12)
C2 C1 Fe1 69.32(11)
C11 C1 Fe1 125.02(14)
C3 C2 C1 106.77(17)
C3 C2 C22 126.49(17)
C1 C2 C22 126.40(17)
C3 C2 Fe1 69.52(11)
C1 C2 Fe1 69.23(10)
C22 C2 Fe1 131.25(14)
C4 C3 C2 109.37(19)
C4 C3 Fe1 69.96(12)
C2 C3 Fe1 69.52(10)
C5 C4 C3 107.54(19)
C5 C4 Fe1 69.23(12)
C3 C4 Fe1 69.27(11)
C4 C5 C1 108.45(19)
C4 C5 Fe1 70.07(13)
C1 C5 Fe1 69.44(11)
C10 C6 C7 107.9(2)
C10 C6 Fe1 69.50(14)
C7 C6 Fe1 69.69(13)
C8 C7 C6 108.0(2)
C8 C7 Fe1 69.69(14)
C6 C7 Fe1 69.69(14)
C7 C8 C9 107.7(2)
C7 C8 Fe1 69.80(13)
C9 C8 Fe1 69.61(13)
C10 C9 C8 108.2(2)
C10 C9 Fe1 69.70(13)
C8 C9 Fe1 69.61(13)
C9 C10 C6 108.2(3)
C9 C10 Fe1 70.00(14)
C6 C10 Fe1 69.90(13)
N3 C11 N2 115.9(2)
N3 C11 C1 122.27(19)
N2 C11 C1 121.80(19)
N2 C13 C15 111.6(2)
N2 C13 C14 99.18(19)
C15 C13 C14 114.12(19)
N3 C14 C16 113.63(18)
N3 C14 C13 104.24(17)
C16 C14 C13 116.3(2)
C21 C16 C17 118.8(2)
C21 C16 C14 122.3(2)
C17 C16 C14 118.9(2)
C18 C17 C16 120.9(2)
C19 C18 C17 119.6(2)
C18 C19 C20 120.4(2)
C21 C20 C19 120.6(2)
C20 C21 C16 119.7(2)
O4 C22 C23 105.71(14)
O4 C22 C2 111.53(15)
C23 C22 C2 108.95(16)
O4 C22 C29 109.73(16)
C23 C22 C29 111.71(16)
C2 C22 C29 109.20(14)
C28 C23 C24 118.4(2)
C28 C23 C22 120.00(17)
C24 C23 C22 121.51(18)
C25 C24 C23 120.32(19)
C26 C25 C24 121.0(2)
C25 C26 C27 119.0(2)
C28 C27 C26 120.2(2)
C27 C28 C23 121.1(2)
C34 C29 C30 118.40(19)
C34 C29 C22 119.66(17)
C30 C29 C22 121.92(18)
C31 C30 C29 120.8(2)
C32 C31 C30 119.8(2)
C31 C32 C33 119.8(2)
C32 C33 C34 120.3(2)
C29 C34 C33 120.9(2)
C22 O4 H04 109.5
C4 C3 H3 125.3
C2 C3 H3 125.3
Fe1 C3 H3 126.8
C5 C4 H4 126.2
C3 C4 H4 126.2
Fe1 C4 H4 126.8
C4 C5 H5 125.8
C1 C5 H5 125.8
Fe1 C5 H5 126.3
C10 C6 H6 126.1
C7 C6 H6 126.1
Fe1 C6 H6 126.3
C8 C7 H7 126.0
C6 C7 H7 126.0
Fe1 C7 H7 126.2
C7 C8 H8 126.1
C9 C8 H8 126.1
Fe1 C8 H8 126.0
C10 C9 H9 125.9
C8 C9 H9 125.9
Fe1 C9 H9 126.3
C9 C10 H10 125.9
C6 C10 H10 125.9
Fe1 C10 H10 125.8
N2 C12 H12A 109.6
N2 C12 H12B 109.7
H12A C12 H12B 109.5
N2 C12 H12C 109.1
H12A C12 H12C 109.5
H12B C12 H12C 109.5
N2 C13 H13 115.0
C15 C13 H13 107.3
C14 C13 H13 109.6
N3 C14 H14 109.5
C16 C14 H14 104.1
C13 C14 H14 109.0
C13 C15 H15A 109.1
C13 C15 H15B 109.2
H15A C15 H15B 109.5
C13 C15 H15C 110.1
H15A C15 H15C 109.5
H15B C15 H15C 109.5
C18 C17 H17 118.8
C16 C17 H17 120.4
C19 C18 H18 120.7
C17 C18 H18 119.7
C18 C19 H19 119.7
C20 C19 H19 119.9
C21 C20 H20 119.4
C19 C20 H20 120.0
C20 C21 H21 120.3
C16 C21 H21 120.0
C25 C24 H24 119.8
C23 C24 H24 119.9
C26 C25 H25 119.0
C24 C25 H25 120.0
C25 C26 H26 120.2
C27 C26 H26 120.9
C28 C27 H27 120.1
C26 C27 H27 119.7
C27 C28 H28 119.1
C23 C28 H28 119.8
C31 C30 H30 119.5
C29 C30 H30 119.7
C32 C31 H31 119.8
C30 C31 H31 120.4
C31 C32 H32 120.5
C33 C32 H32 119.6
C32 C33 H33 120.2
C34 C33 H33 119.4
C29 C34 H34 120.0
C33 C34 H34 119.2

loop_
_geom_bond_atom_site_label_1
_geom_bond_atom_site_label_2
_geom_bond_distance
Fe1 C5 2.039(2)
Fe1 C2 2.0407(17)
Fe1 C10 2.042(2)
Fe1 C1 2.039(2)
Fe1 C3 2.041(2)
Fe1 C9 2.045(2)
Fe1 C8 2.045(2)
Fe1 C7 2.047(2)
Fe1 C6 2.047(2)
Fe1 C4 2.050(2)
O4 C22 1.427(2)
N2 C11 1.374(3)
N2 C12 1.463(3)
N2 C13 1.488(3)
N3 C11 1.302(3)
N3 C14 1.476(3)
C1 C5 1.434(3)
C1 C2 1.444(3)
C1 C11 1.472(3)
C2 C3 1.428(3)
C2 C22 1.533(3)
C3 C4 1.425(3)
C4 C5 1.422(3)
C6 C10 1.418(4)
C6 C7 1.421(4)
C7 C8 1.417(3)
C8 C9 1.425(4)
C9 C10 1.408(4)
C13 C15 1.519(4)
C13 C14 1.543(3)
C14 C16 1.505(3)
C16 C21 1.401(3)
C16 C17 1.400(3)
C17 C18 1.390(4)
C18 C19 1.377(4)
C19 C20 1.384(4)
C20 C21 1.390(3)
C22 C23 1.533(3)
C22 C29 1.539(3)
C23 C28 1.388(3)
C23 C24 1.395(3)
C24 C25 1.392(3)
C25 C26 1.371(3)
C26 C27 1.399(3)
C27 C28 1.383(3)
C29 C34 1.387(3)
C29 C30 1.398(3)
C30 C31 1.395(3)
C31 C32 1.381(3)
C32 C33 1.386(4)
C33 C34 1.386(3)
O4 H04 0.8200
C3 H3 0.9300
C4 H4 0.9300
C5 H5 0.9300
C6 H6 0.9300
C7 H7 0.9300
C8 H8 0.9300
C9 H9 0.9300
C10 H10 0.9300
C12 H12A 0.9601
C12 H12B 0.9600
C12 H12C 0.9600
C13 H13 0.9599
C14 H14 0.9600
C15 H15A 0.9601
C15 H15B 0.9600
C15 H15C 0.9599
C17 H17 0.9599
C18 H18 0.9599
C19 H19 0.9600
C20 H20 0.9600
C21 H21 0.9601
C24 H24 0.9600
C25 H25 0.9599
C26 H26 0.9600
C27 H27 0.9600
C28 H28 0.9601
C30 H30 0.9600
C31 H31 0.9600
C32 H32 0.9599
C33 H33 0.9600
C34 H34 0.9600

loop_
_geom_torsion_atom_site_label_1
_geom_torsion_atom_site_label_2
_geom_torsion_atom_site_label_3
_geom_torsion_atom_site_label_4
_geom_torsion
C2 Fe1 C1 C5 -119.50(18)
C10 Fe1 C1 C5 112.90(14)
C3 Fe1 C1 C5 -81.17(13)
C9 Fe1 C1 C5 71.98(17)
C8 Fe1 C1 C5 39.2(4)
C7 Fe1 C1 C5 -170.6(2)
C6 Fe1 C1 C5 155.44(14)
C4 Fe1 C1 C5 -37.34(13)
C5 Fe1 C1 C2 119.50(18)
C10 Fe1 C1 C2 -127.60(14)
C3 Fe1 C1 C2 38.33(11)
C9 Fe1 C1 C2 -168.52(13)
C8 Fe1 C1 C2 158.7(3)
C7 Fe1 C1 C2 -51.1(3)
C6 Fe1 C1 C2 -85.06(15)
C4 Fe1 C1 C2 82.16(13)
C5 Fe1 C1 C11 -120.9(2)
C2 Fe1 C1 C11 119.6(2)
C10 Fe1 C1 C11 -7.99(19)
C3 Fe1 C1 C11 157.94(18)
C9 Fe1 C1 C11 -48.9(2)
C8 Fe1 C1 C11 -81.7(4)
C7 Fe1 C1 C11 68.5(3)
C6 Fe1 C1 C11 34.6(2)
C4 Fe1 C1 C11 -158.23(19)
C5 C1 C2 C3 -0.8(2)
C11 C1 C2 C3 -178.61(18)
Fe1 C1 C2 C3 -59.66(13)
C5 C1 C2 C22 -174.53(18)
C11 C1 C2 C22 7.7(3)
Fe1 C1 C2 C22 126.62(19)
C5 C1 C2 Fe1 58.85(14)
C11 C1 C2 Fe1 -119.0(2)
C5 Fe1 C2 C3 80.40(13)
C10 Fe1 C2 C3 -169.13(14)
C1 Fe1 C2 C3 118.11(17)
C9 Fe1 C2 C3 155.4(3)
C8 Fe1 C2 C3 -47.8(3)
C7 Fe1 C2 C3 -84.12(14)
C6 Fe1 C2 C3 -127.46(14)
C4 Fe1 C2 C3 36.79(13)
C5 Fe1 C2 C1 -37.71(12)
C10 Fe1 C2 C1 72.76(16)
C3 Fe1 C2 C1 -118.11(17)
C9 Fe1 C2 C1 37.3(4)
C8 Fe1 C2 C1 -165.9(2)
C7 Fe1 C2 C1 157.77(13)
C6 Fe1 C2 C1 114.44(13)
C4 Fe1 C2 C1 -81.32(13)
C5 Fe1 C2 C22 -158.5(2)
C10 Fe1 C2 C22 -48.0(2)
C1 Fe1 C2 C22 -120.8(2)
C3 Fe1 C2 C22 121.1(2)
C9 Fe1 C2 C22 -83.5(4)
C8 Fe1 C2 C22 73.4(3)
C7 Fe1 C2 C22 37.0(2)
C6 Fe1 C2 C22 -6.3(2)
C4 Fe1 C2 C22 157.9(2)
C1 C2 C3 C4 0.7(2)
C22 C2 C3 C4 174.45(18)
Fe1 C2 C3 C4 -58.74(15)
C1 C2 C3 Fe1 59.47(12)
C22 C2 C3 Fe1 -126.81(19)
C5 Fe1 C3 C4 37.71(14)
C2 Fe1 C3 C4 120.86(18)
C10 Fe1 C3 C4 159.8(4)
C1 Fe1 C3 C4 82.09(14)
C9 Fe1 C3 C4 -45.1(3)
C8 Fe1 C3 C4 -80.98(16)
C7 Fe1 C3 C4 -124.20(14)
C6 Fe1 C3 C4 -165.31(15)
C5 Fe1 C3 C2 -83.15(13)
C10 Fe1 C3 C2 38.9(5)
C1 Fe1 C3 C2 -38.78(12)
C9 Fe1 C3 C2 -166.0(2)
C8 Fe1 C3 C2 158.15(13)
C7 Fe1 C3 C2 114.94(13)
C6 Fe1 C3 C2 73.83(17)
C4 Fe1 C3 C2 -120.86(18)
C2 C3 C4 C5 -0.4(2)
Fe1 C3 C4 C5 -58.85(15)
C2 C3 C4 Fe1 58.47(14)
C2 Fe1 C4 C5 82.26(14)
C10 Fe1 C4 C5 -50.8(3)
C1 Fe1 C4 C5 37.77(12)
C3 Fe1 C4 C5 119.22(19)
C9 Fe1 C4 C5 -82.39(17)
C8 Fe1 C4 C5 -124.84(14)
C7 Fe1 C4 C5 -164.47(13)
C6 Fe1 C4 C5 169.7(3)
C5 Fe1 C4 C3 -119.22(19)
C2 Fe1 C4 C3 -36.96(13)
C10 Fe1 C4 C3 -170.0(2)
C1 Fe1 C4 C3 -81.45(14)
C9 Fe1 C4 C3 158.39(14)
C8 Fe1 C4 C3 115.94(15)
C7 Fe1 C4 C3 76.31(16)
C6 Fe1 C4 C3 50.5(4)
C3 C4 C5 C1 -0.1(2)
Fe1 C4 C5 C1 -59.01(15)
C3 C4 C5 Fe1 58.88(15)
C2 C1 C5 C4 0.6(2)
C11 C1 C5 C4 178.4(2)
Fe1 C1 C5 C4 59.41(16)
C2 C1 C5 Fe1 -58.82(13)
C11 C1 C5 Fe1 119.0(2)
C2 Fe1 C5 C4 -81.76(14)
C10 Fe1 C5 C4 155.41(15)
C1 Fe1 C5 C4 -119.71(18)
C3 Fe1 C5 C4 -37.77(13)
C9 Fe1 C5 C4 113.82(16)
C8 Fe1 C5 C4 73.40(17)
C7 Fe1 C5 C4 46.9(4)
C6 Fe1 C5 C4 -174.03(19)
C2 Fe1 C5 C1 37.95(12)
C10 Fe1 C5 C1 -84.88(15)
C3 Fe1 C5 C1 81.94(13)
C9 Fe1 C5 C1 -126.47(15)
C8 Fe1 C5 C1 -166.89(14)
C7 Fe1 C5 C1 166.7(3)
C6 Fe1 C5 C1 -54.3(3)
C4 Fe1 C5 C1 119.71(18)
C5 Fe1 C6 C10 -43.5(3)
C2 Fe1 C6 C10 -126.15(16)
C1 Fe1 C6 C10 -81.83(17)
C3 Fe1 C6 C10 -167.97(15)
C9 Fe1 C6 C10 37.51(18)
C8 Fe1 C6 C10 81.61(18)
C7 Fe1 C6 C10 119.2(2)
C4 Fe1 C6 C10 151.8(3)
C5 Fe1 C6 C7 -162.71(19)
C2 Fe1 C6 C7 114.64(14)
C10 Fe1 C6 C7 -119.2(2)
C1 Fe1 C6 C7 158.96(13)
C3 Fe1 C6 C7 72.81(18)
C9 Fe1 C6 C7 -81.70(17)
C8 Fe1 C6 C7 -37.61(15)
C4 Fe1 C6 C7 32.6(4)
C10 C6 C7 C8 0.2(2)
Fe1 C6 C7 C8 59.37(16)
C10 C6 C7 Fe1 -59.21(16)
C5 Fe1 C7 C8 34.4(4)
C2 Fe1 C7 C8 156.35(15)
C10 Fe1 C7 C8 -81.56(18)
C1 Fe1 C7 C8 -166.9(2)
C3 Fe1 C7 C8 112.77(16)
C9 Fe1 C7 C8 -38.03(17)
C6 Fe1 C7 C8 -119.2(2)
C4 Fe1 C7 C8 70.65(18)
C5 Fe1 C7 C6 153.6(3)
C2 Fe1 C7 C6 -84.41(16)
C10 Fe1 C7 C6 37.68(16)
C1 Fe1 C7 C6 -47.7(3)
C3 Fe1 C7 C6 -127.99(15)
C9 Fe1 C7 C6 81.22(17)
C8 Fe1 C7 C6 119.2(2)
C4 Fe1 C7 C6 -170.11(14)
C6 C7 C8 C9 0.1(3)
Fe1 C7 C8 C9 59.52(16)
C6 C7 C8 Fe1 -59.37(16)
C5 Fe1 C8 C7 -168.33(14)
C2 Fe1 C8 C7 -51.9(3)
C10 Fe1 C8 C7 81.56(17)
C1 Fe1 C8 C7 161.3(3)
C3 Fe1 C8 C7 -85.58(17)
C9 Fe1 C8 C7 118.9(2)
C6 Fe1 C8 C7 37.70(15)
C4 Fe1 C8 C7 -127.74(15)
C5 Fe1 C8 C9 72.8(2)
C2 Fe1 C8 C9 -170.73(19)
C10 Fe1 C8 C9 -37.30(16)
C1 Fe1 C8 C9 42.4(4)
C3 Fe1 C8 C9 155.56(16)
C7 Fe1 C8 C9 -118.9(2)
C6 Fe1 C8 C9 -81.16(18)
C4 Fe1 C8 C9 113.40(17)
C7 C8 C9 C10 -0.4(3)
Fe1 C8 C9 C10 59.24(16)
C7 C8 C9 Fe1 -59.64(16)
C5 Fe1 C9 C10 115.29(16)
C2 Fe1 C9 C10 45.2(4)
C1 Fe1 C9 C10 74.70(18)
C3 Fe1 C9 C10 -171.11(19)
C8 Fe1 C9 C10 -119.5(2)
C7 Fe1 C9 C10 -81.69(17)
C6 Fe1 C9 C10 -37.77(16)
C4 Fe1 C9 C10 157.49(16)
C5 Fe1 C9 C8 -125.24(16)
C2 Fe1 C9 C8 164.7(3)
C10 Fe1 C9 C8 119.5(2)
C1 Fe1 C9 C8 -165.83(14)
C3 Fe1 C9 C8 -51.6(3)
C7 Fe1 C9 C8 37.78(15)
C6 Fe1 C9 C8 81.70(17)
C4 Fe1 C9 C8 -83.04(18)
C8 C9 C10 C6 0.5(3)
Fe1 C9 C10 C6 59.68(16)
C8 C9 C10 Fe1 -59.19(17)
C7 C6 C10 C9 -0.4(3)
Fe1 C6 C10 C9 -59.74(16)
C7 C6 C10 Fe1 59.33(16)
C5 Fe1 C10 C9 -80.99(18)
C2 Fe1 C10 C9 -166.09(15)
C1 Fe1 C10 C9 -124.51(16)
C3 Fe1 C10 C9 162.5(4)
C8 Fe1 C10 C9 37.74(17)
C7 Fe1 C10 C9 81.48(17)
C6 Fe1 C10 C9 119.2(2)
C4 Fe1 C10 C9 -46.0(3)
C5 Fe1 C10 C6 159.83(15)
C2 Fe1 C10 C6 74.73(19)
C1 Fe1 C10 C6 116.31(16)
C3 Fe1 C10 C6 43.3(5)
C9 Fe1 C10 C6 -119.2(2)
C8 Fe1 C10 C6 -81.45(17)
C7 Fe1 C10 C6 -37.70(16)
C4 Fe1 C10 C6 -165.2(2)
C14 N3 C11 N2 -4.7(2)
C14 N3 C11 C1 174.26(18)
C12 N2 C11 N3 -159.3(2)
C13 N2 C11 N3 -15.7(3)
C12 N2 C11 C1 21.7(3)
C13 N2 C11 C1 165.30(19)
C5 C1 C11 N3 -134.2(2)
C2 C1 C11 N3 43.3(3)
Fe1 C1 C11 N3 -45.1(3)
C5 C1 C11 N2 44.8(3)
C2 C1 C11 N2 -137.8(2)
Fe1 C1 C11 N2 133.87(18)
C11 N2 C13 C15 -93.5(2)
C12 N2 C13 C15 52.4(3)
C11 N2 C13 C14 27.1(2)
C12 N2 C13 C14 173.01(19)
C11 N3 C14 C16 149.93(19)
C11 N3 C14 C13 22.3(2)
N2 C13 C14 N3 -29.7(2)
C15 C13 C14 N3 89.1(2)
N2 C13 C14 C16 -155.61(19)
C15 C13 C14 C16 -36.8(3)
N3 C14 C16 C21 -28.4(3)
C13 C14 C16 C21 92.6(3)
N3 C14 C16 C17 153.8(2)
C13 C14 C16 C17 -85.1(3)
C21 C16 C17 C18 -0.3(3)
C14 C16 C17 C18 177.5(2)
C16 C17 C18 C19 -0.5(4)
C17 C18 C19 C20 1.2(4)
C18 C19 C20 C21 -1.0(4)
C19 C20 C21 C16 0.3(4)
C17 C16 C21 C20 0.4(3)
C14 C16 C21 C20 -177.3(2)
C3 C2 C22 O4 127.7(2)
C1 C2 C22 O4 -59.8(2)
Fe1 C2 C22 O4 33.7(2)
C3 C2 C22 C23 11.4(3)
C1 C2 C22 C23 -176.07(17)
Fe1 C2 C22 C23 -82.60(19)
C3 C2 C22 C29 -110.8(2)
C1 C2 C22 C29 61.7(2)
Fe1 C2 C22 C29 155.15(14)
O4 C22 C23 C28 -35.0(2)
C2 C22 C23 C28 85.0(2)
C29 C22 C23 C28 -154.30(18)
O4 C22 C23 C24 148.16(19)
C2 C22 C23 C24 -91.9(2)
C29 C22 C23 C24 28.9(2)
C28 C23 C24 C25 -1.0(3)
C22 C23 C24 C25 175.91(19)
C23 C24 C25 C26 -0.3(3)
C24 C25 C26 C27 1.3(3)
C25 C26 C27 C28 -1.0(3)
C26 C27 C28 C23 -0.3(3)
C24 C23 C28 C27 1.3(3)
C22 C23 C28 C27 -175.65(19)
O4 C22 C29 C34 -35.2(2)
C23 C22 C29 C34 81.7(2)
C2 C22 C29 C34 -157.70(18)
O4 C22 C29 C30 146.03(19)
C23 C22 C29 C30 -97.1(2)
C2 C22 C29 C30 23.5(3)
C34 C29 C30 C31 1.0(3)
C22 C29 C30 C31 179.8(2)
C29 C30 C31 C32 -0.2(4)
C30 C31 C32 C33 -0.5(4)
C31 C32 C33 C34 0.3(4)
C30 C29 C34 C33 -1.1(3)
C22 C29 C34 C33 -179.98(19)
C32 C33 C34 C29 0.5(3)
